data_7238975
loop_
_publ_author_name
'Li, Ye-Xin'
'Pang, Mao-Ping'
'Zhang, Zhen-Wei'
'Li, Guo-Bao'
'Sun, Guo-Xin'

_publ_section_title
;
 Substitution position tuning of the different aggregation-induced
 emission properties of four (1-naphthyl)vinyl(9-anthryl)vinylbenzene
 isomers: from ACQ to AIEE and AIE
;
_journal_issue 35
_journal_name_full 'RSC Advances'
_journal_page_first 14950
_journal_paper_doi 10.1039/c3ra40612a
_journal_volume 3
_journal_year 2013
_chemical_formula_moiety 'C34 H24'
_chemical_formula_sum 'C34 H24'
_chemical_formula_weight 432.53
_space_group_crystal_system monoclinic
_space_group_IT_number 14
_space_group_name_Hall '-P 2yn'
_space_group_name_H-M_alt 'P 1 21/n 1'
_atom_sites_solution_hydrogens geom
_atom_sites_solution_primary direct
_atom_sites_solution_secondary difmap
_audit_creation_date 2011-05-25
_audit_creation_method
;
Olex2 1.1
(compiled 2011.02.15 svn.r1672, GUI svn.r3494)
;
_cell_angle_alpha 90.00
_cell_angle_beta 107.102(5)
_cell_angle_gamma 90.00
_cell_formula_units_Z 4
_cell_length_a 15.7869(7)
_cell_length_b 6.0629(3)
_cell_length_c 25.6359(10)
_cell_measurement_reflns_used 3207
_cell_measurement_temperature 291.15
_cell_measurement_theta_max 28.8564
_cell_measurement_theta_min 3.1598
_cell_volume 2345.23(19)
_computing_cell_refinement
;
CrysAlisPro, Agilent Technologies,
Version 1.171.34.49 (release 20-01-2011 CrysAlis171 .NET)
(compiled Jan 20 2011,15:58:25)
;
_computing_data_collection
;
CrysAlisPro, Agilent Technologies,
Version 1.171.34.49 (release 20-01-2011 CrysAlis171 .NET)
(compiled Jan 20 2011,15:58:25)
;
_computing_data_reduction
;
CrysAlisPro, Agilent Technologies,
Version 1.171.34.49 (release 20-01-2011 CrysAlis171 .NET)
(compiled Jan 20 2011,15:58:25)
;
_computing_molecular_graphics
;
O. V. Dolomanov, L. J. Bourhis, R. J. Gildea, J. A. K. Howard and H. Puschmann,
OLEX2: a complete structure solution, refinement and analysis program.
J. Appl. Cryst. (2009). 42, 339-341.
;
_computing_publication_material
;
O. V. Dolomanov, L. J. Bourhis, R. J. Gildea, J. A. K. Howard and H. Puschmann,
OLEX2: a complete structure solution, refinement and analysis program.
J. Appl. Cryst. (2009). 42, 339-341.
;
_computing_structure_refinement 'SHELXL-97 (Sheldrick, 1997)'
_computing_structure_solution 'SHELXS-97 (Sheldrick, 1990)'
_diffrn_ambient_temperature 291.15
_diffrn_detector_area_resol_mean 16.0355
_diffrn_measured_fraction_theta_full 0.999
_diffrn_measured_fraction_theta_max 0.999
_diffrn_measurement_details
;
#__ type_ start__ end____ width___ exp.time_
1 omega -13.00 87.00 1.0000 40.0000
omega____ theta____ kappa____ phi______ frames
- 17.1176 77.0000 -180.0000 100

#__ type_ start__ end____ width___ exp.time_
2 omega -45.00 43.00 1.0000 40.0000
omega____ theta____ kappa____ phi______ frames
- 17.1176 -77.0000 60.0000 88

#__ type_ start__ end____ width___ exp.time_
3 omega -54.00 67.00 1.0000 40.0000
omega____ theta____ kappa____ phi______ frames
- 17.1176 -15.0000 -126.0000 121

#__ type_ start__ end____ width___ exp.time_
4 omega -91.00 -48.00 1.0000 40.0000
omega____ theta____ kappa____ phi______ frames
- -19.3051 147.0000 -117.0000 43

#__ type_ start__ end____ width___ exp.time_
5 omega -9.00 67.00 1.0000 40.0000
omega____ theta____ kappa____ phi______ frames
- 17.1176 37.0000 60.0000 76
;
_diffrn_measurement_device_type 'Xcalibur, Eos, Gemini'
_diffrn_measurement_method '\w scans'
_diffrn_orient_matrix_UB_11 0.0002249000
_diffrn_orient_matrix_UB_12 -0.1154601000
_diffrn_orient_matrix_UB_13 -0.0044005000
_diffrn_orient_matrix_UB_21 -0.0426372000
_diffrn_orient_matrix_UB_22 -0.0084219000
_diffrn_orient_matrix_UB_23 0.0037668000
_diffrn_orient_matrix_UB_31 -0.0198106000
_diffrn_orient_matrix_UB_32 0.0167866000
_diffrn_orient_matrix_UB_33 -0.0283618000
_diffrn_radiation_monochromator graphite
_diffrn_radiation_type 'Mo K\a'
_diffrn_radiation_wavelength 0.7107
_diffrn_reflns_av_R_equivalents 0.0440
_diffrn_reflns_av_unetI/netI 0.0388
_diffrn_reflns_limit_h_max 19
_diffrn_reflns_limit_h_min -19
_diffrn_reflns_limit_k_max 7
_diffrn_reflns_limit_k_min -7
_diffrn_reflns_limit_l_max 31
_diffrn_reflns_limit_l_min -32
_diffrn_reflns_number 18229
_diffrn_reflns_theta_full 26.37
_diffrn_reflns_theta_max 26.37
_diffrn_reflns_theta_min 3.17
_diffrn_source 'Enhance (Mo) X-ray Source'
_exptl_absorpt_coefficient_mu 0.069
_exptl_absorpt_correction_T_max 1.00000
_exptl_absorpt_correction_T_min 0.92192
_exptl_absorpt_correction_type multi-scan
_exptl_absorpt_process_details
;
CrysAlisPro, Agilent Technologies,
Version 1.171.34.49 (release 20-01-2011 CrysAlis171 .NET)
(compiled Jan 20 2011,15:58:25)
Empirical absorption correction using spherical harmonics,
implemented in SCALE3 ABSPACK scaling algorithm.
;
_exptl_crystal_colour yellow
_exptl_crystal_density_diffrn 1.225
_exptl_crystal_density_method 'not measured'
_exptl_crystal_description needle
_exptl_crystal_F_000 912
_exptl_crystal_size_max 0.75
_exptl_crystal_size_mid 0.41
_exptl_crystal_size_min 0.07
_refine_diff_density_max 0.159
_refine_diff_density_min -0.165
_refine_diff_density_rms 0.031
_refine_ls_extinction_method none
_refine_ls_goodness_of_fit_ref 1.012
_refine_ls_hydrogen_treatment constr
_refine_ls_matrix_type full
_refine_ls_number_parameters 307
_refine_ls_number_reflns 4800
_refine_ls_number_restraints 0
_refine_ls_restrained_S_all 1.012
_refine_ls_R_factor_all 0.0934
_refine_ls_R_factor_gt 0.0530
_refine_ls_shift/su_max 0.001
_refine_ls_shift/su_mean 0.000
_refine_ls_structure_factor_coef Fsqd
_refine_ls_weighting_details 'calc w=1/[\s^2^(Fo^2^)+(0.0505P)^2^+0.2944P] where P=(Fo^2^+2Fc^2^)/3'
_refine_ls_weighting_scheme calc
_refine_ls_wR_factor_gt 0.1104
_refine_ls_wR_factor_ref 0.1298
_reflns_number_gt 3035
_reflns_number_total 4800
_reflns_threshold_expression >2sigma(I)
_cod_data_source_file c3ra40612a.txt
_cod_data_source_block 111117b_lyx_03_55TRANS
_cod_original_cell_volume 2345.24(17)
_cod_database_code 7238975
_chemical_oxdiff_formula 'C H'
_reflns_odcompleteness_completeness 99.70
_reflns_odcompleteness_iscentric 1
_reflns_odcompleteness_theta 26.32

loop_
_space_group_symop_id
_space_group_symop_operation_xyz
1 'x, y, z'
2 '-x+1/2, y+1/2, -z+1/2'
3 '-x, -y, -z'
4 'x-1/2, -y-1/2, z-1/2'

loop_
_atom_site_label
_atom_site_type_symbol
_atom_site_fract_x
_atom_site_fract_y
_atom_site_fract_z
_atom_site_U_iso_or_equiv
_atom_site_adp_type
_atom_site_occupancy
_atom_site_symmetry_multiplicity
_atom_site_calc_flag
_atom_site_refinement_flags
C1 C 0.74337(11) 0.5154(3) 0.15549(6) 0.0431(4) Uani 1 1 d .
C9 C 0.59679(12) 0.6217(3) 0.09772(6) 0.0483(4) Uani 1 1 d .
C6 C 0.70576(12) 0.3248(3) 0.17326(6) 0.0441(4) Uani 1 1 d .
C10 C 0.68863(12) 0.6585(3) 0.11658(6) 0.0447(4) Uani 1 1 d .
C8 C 0.55974(12) 0.4306(3) 0.11596(7) 0.0497(5) Uani 1 1 d .
C7 C 0.61529(12) 0.2870(3) 0.15257(7) 0.0515(5) Uani 1 1 d .
H7 H 0.5912 0.1616 0.1636 0.062 Uiso 1 1 calc R
C20 C 0.84959(11) 1.3543(3) -0.03223(7) 0.0487(4) Uani 1 1 d .
C17 C 0.77378(12) 1.0324(3) 0.02037(6) 0.0466(4) Uani 1 1 d .
C5 C 0.76273(13) 0.1795(3) 0.21148(7) 0.0539(5) Uani 1 1 d .
H5 H 0.7390 0.0547 0.2230 0.065 Uiso 1 1 calc R
C23 C 0.88552(13) 1.5281(3) -0.05929(7) 0.0584(5) Uani 1 1 d .
H23 H 0.9201 1.6349 -0.0368 0.070 Uiso 1 1 calc R
C2 C 0.83641(12) 0.5481(3) 0.17757(7) 0.0544(5) Uani 1 1 d .
H2 H 0.8625 0.6696 0.1663 0.065 Uiso 1 1 calc R
C30 C 0.88734(11) 1.7238(3) -0.19875(7) 0.0532(5) Uani 1 1 d .
C4 C 0.85061(14) 0.2194(3) 0.23141(7) 0.0608(5) Uani 1 1 d .
H4 H 0.8866 0.1224 0.2564 0.073 Uiso 1 1 calc R
C19 C 0.85084(13) 1.3760(3) 0.02200(7) 0.0599(5) Uani 1 1 d .
H19 H 0.8774 1.4997 0.0415 0.072 Uiso 1 1 calc R
C18 C 0.81384(12) 1.2198(3) 0.04762(7) 0.0564(5) Uani 1 1 d .
H18 H 0.8158 1.2404 0.0839 0.068 Uiso 1 1 calc R
C15 C 0.73105(12) 0.8421(3) 0.09511(7) 0.0523(5) Uani 1 1 d .
H15 H 0.7596 0.9505 0.1197 0.063 Uiso 1 1 calc R
C24 C 0.87406(12) 1.5493(3) -0.11210(7) 0.0565(5) Uani 1 1 d .
H24 H 0.8405 1.4398 -0.1342 0.068 Uiso 1 1 calc R
C21 C 0.81085(12) 1.1640(3) -0.05918(7) 0.0544(5) Uani 1 1 d .
H21 H 0.8102 1.1412 -0.0952 0.065 Uiso 1 1 calc R
C16 C 0.73152(12) 0.8634(3) 0.04505(7) 0.0548(5) Uani 1 1 d .
H16 H 0.7005 0.7556 0.0212 0.066 Uiso 1 1 calc R
C3 C 0.88794(13) 0.4075(3) 0.21444(8) 0.0612(5) Uani 1 1 d .
H3 H 0.9483 0.4350 0.2287 0.073 Uiso 1 1 calc R
C22 C 0.77357(13) 1.0094(3) -0.03362(7) 0.0574(5) Uani 1 1 d .
H22 H 0.7473 0.8852 -0.0530 0.069 Uiso 1 1 calc R
C31 C 0.83840(13) 1.5560(4) -0.23259(8) 0.0648(6) Uani 1 1 d .
H31 H 0.8148 1.4419 -0.2170 0.078 Uiso 1 1 calc R
C29 C 0.91978(12) 1.8983(3) -0.22464(8) 0.0596(5) Uani 1 1 d .
C25 C 0.90752(12) 1.7237(3) -0.14040(7) 0.0534(5) Uani 1 1 d .
C11 C 0.53689(14) 0.7700(4) 0.06202(7) 0.0668(6) Uani 1 1 d .
H11 H 0.5591 0.8960 0.0500 0.080 Uiso 1 1 calc R
C14 C 0.46612(13) 0.3956(4) 0.09637(8) 0.0636(5) Uani 1 1 d .
H14 H 0.4416 0.2708 0.1073 0.076 Uiso 1 1 calc R
C26 C 0.95838(13) 1.8931(3) -0.11163(8) 0.0656(6) Uani 1 1 d .
H26 H 0.9727 1.8931 -0.0738 0.079 Uiso 1 1 calc R
C27 C 0.98923(14) 2.0656(4) -0.13766(10) 0.0728(6) Uani 1 1 d .
H27 H 1.0231 2.1783 -0.1171 0.087 Uiso 1 1 calc R
C34 C 0.90382(14) 1.8937(4) -0.28172(9) 0.0769(7) Uani 1 1 d .
H34 H 0.9251 2.0080 -0.2985 0.092 Uiso 1 1 calc R
C28 C 0.96976(14) 2.0684(4) -0.19266(10) 0.0720(6) Uani 1 1 d .
H28 H 0.9898 2.1845 -0.2096 0.086 Uiso 1 1 calc R
C12 C 0.44860(15) 0.7318(4) 0.04520(8) 0.0780(7) Uani 1 1 d .
H12 H 0.4112 0.8325 0.0222 0.094 Uiso 1 1 calc R
C13 C 0.41257(14) 0.5423(4) 0.06200(8) 0.0741(6) Uani 1 1 d .
H13 H 0.3518 0.5173 0.0495 0.089 Uiso 1 1 calc R
C32 C 0.82489(15) 1.5573(4) -0.28775(8) 0.0808(7) Uani 1 1 d .
H32 H 0.7930 1.4438 -0.3091 0.097 Uiso 1 1 calc R
C33 C 0.85875(15) 1.7285(5) -0.31232(9) 0.0868(8) Uani 1 1 d .
H33 H 0.8500 1.7276 -0.3498 0.104 Uiso 1 1 calc R

loop_
_atom_site_aniso_label
_atom_site_aniso_U_11
_atom_site_aniso_U_22
_atom_site_aniso_U_33
_atom_site_aniso_U_23
_atom_site_aniso_U_13
_atom_site_aniso_U_12
C1 0.0524(11) 0.0379(9) 0.0443(9) -0.0021(8) 0.0222(8) 0.0008(8)
C9 0.0565(11) 0.0492(11) 0.0415(9) -0.0035(8) 0.0181(8) 0.0043(9)
C6 0.0559(11) 0.0369(9) 0.0432(9) -0.0036(8) 0.0203(8) 0.0000(8)
C10 0.0560(11) 0.0419(10) 0.0412(9) -0.0017(8) 0.0219(8) 0.0013(9)
C8 0.0561(12) 0.0509(11) 0.0445(9) -0.0113(8) 0.0187(9) -0.0039(9)
C7 0.0636(12) 0.0416(10) 0.0539(10) -0.0059(8) 0.0245(9) -0.0100(9)
C20 0.0472(10) 0.0505(11) 0.0496(10) 0.0061(9) 0.0160(8) 0.0021(9)
C17 0.0514(11) 0.0478(11) 0.0433(9) 0.0028(8) 0.0179(8) 0.0005(9)
C5 0.0699(13) 0.0411(10) 0.0559(11) 0.0032(9) 0.0262(10) -0.0004(10)
C23 0.0614(12) 0.0565(12) 0.0577(11) 0.0036(9) 0.0184(10) -0.0083(10)
C2 0.0546(12) 0.0492(11) 0.0651(11) 0.0051(9) 0.0263(10) -0.0006(9)
C30 0.0428(10) 0.0558(12) 0.0624(11) 0.0169(10) 0.0176(9) 0.0051(9)
C4 0.0658(14) 0.0527(12) 0.0636(12) 0.0096(9) 0.0183(10) 0.0140(10)
C19 0.0749(14) 0.0532(12) 0.0497(10) -0.0024(9) 0.0154(10) -0.0129(10)
C18 0.0711(13) 0.0589(12) 0.0406(9) -0.0013(9) 0.0187(9) -0.0043(10)
C15 0.0683(12) 0.0418(10) 0.0501(10) -0.0014(8) 0.0227(9) -0.0004(9)
C24 0.0584(12) 0.0562(12) 0.0576(11) 0.0061(9) 0.0215(9) -0.0044(10)
C21 0.0626(12) 0.0605(12) 0.0448(10) 0.0009(9) 0.0228(9) -0.0007(10)
C16 0.0661(13) 0.0536(12) 0.0472(10) -0.0048(9) 0.0206(9) -0.0075(10)
C3 0.0500(11) 0.0607(13) 0.0737(13) 0.0067(11) 0.0195(10) 0.0057(10)
C22 0.0718(13) 0.0538(12) 0.0505(10) -0.0066(9) 0.0238(10) -0.0108(10)
C31 0.0634(13) 0.0698(14) 0.0622(12) 0.0172(11) 0.0197(10) -0.0030(11)
C29 0.0424(11) 0.0651(14) 0.0729(13) 0.0249(11) 0.0193(10) 0.0065(10)
C25 0.0469(11) 0.0521(11) 0.0653(12) 0.0097(10) 0.0225(9) 0.0040(9)
C11 0.0630(14) 0.0746(15) 0.0642(12) 0.0128(11) 0.0211(10) 0.0154(11)
C14 0.0582(13) 0.0690(14) 0.0639(12) -0.0187(11) 0.0186(10) -0.0106(11)
C26 0.0643(13) 0.0656(14) 0.0719(13) 0.0057(11) 0.0279(11) -0.0041(11)
C27 0.0682(14) 0.0599(14) 0.0948(16) 0.0010(12) 0.0307(13) -0.0122(11)
C34 0.0576(13) 0.0986(19) 0.0732(14) 0.0408(13) 0.0174(11) -0.0002(13)
C28 0.0621(14) 0.0628(14) 0.0948(16) 0.0282(13) 0.0287(12) -0.0008(11)
C12 0.0655(15) 0.0941(19) 0.0708(14) 0.0099(13) 0.0147(12) 0.0207(14)
C13 0.0516(13) 0.0963(18) 0.0697(14) -0.0186(13) 0.0103(11) 0.0033(13)
C32 0.0763(16) 0.0977(18) 0.0624(13) 0.0130(12) 0.0110(11) -0.0135(14)
C33 0.0744(16) 0.122(2) 0.0590(13) 0.0274(14) 0.0121(12) -0.0115(16)

loop_
_atom_type_symbol
_atom_type_description
_atom_type_scat_dispersion_real
_atom_type_scat_dispersion_imag
_atom_type_scat_source
C C 0.0033 0.0016 'International Tables Vol C Tables 4.2.6.8 and 6.1.1.4'
H H 0.0000 0.0000 'International Tables Vol C Tables 4.2.6.8 and 6.1.1.4'

loop_
_geom_angle_atom_site_label_1
_geom_angle_atom_site_label_2
_geom_angle_atom_site_label_3
_geom_angle
C10 C1 C6 119.73(16)
C10 C1 C2 122.78(16)
C2 C1 C6 117.47(15)
C10 C9 C8 119.60(16)
C10 C9 C11 122.93(17)
C11 C9 C8 117.45(17)
C7 C6 C1 119.19(16)
C7 C6 C5 122.09(16)
C5 C6 C1 118.72(16)
C1 C10 C15 118.29(16)
C9 C10 C1 120.11(16)
C9 C10 C15 121.57(15)
C7 C8 C9 119.32(17)
C7 C8 C14 121.78(18)
C14 C8 C9 118.90(17)
C6 C7 H7 119.0
C8 C7 C6 121.94(17)
C8 C7 H7 119.0
C19 C20 C23 120.77(17)
C21 C20 C23 122.45(15)
C21 C20 C19 116.76(16)
C18 C17 C16 123.67(15)
C18 C17 C22 116.84(16)
C22 C17 C16 119.49(16)
C6 C5 H5 119.3
C4 C5 C6 121.33(17)
C4 C5 H5 119.3
C20 C23 H23 116.5
C24 C23 C20 126.96(18)
C24 C23 H23 116.5
C1 C2 H2 119.1
C3 C2 C1 121.87(17)
C3 C2 H2 119.1
C31 C30 C29 117.18(17)
C31 C30 C25 123.65(16)
C29 C30 C25 119.15(18)
C5 C4 H4 119.9
C5 C4 C3 120.24(18)
C3 C4 H4 119.9
C20 C19 H19 119.1
C18 C19 C20 121.88(17)
C18 C19 H19 119.1
C17 C18 H18 119.4
C19 C18 C17 121.23(16)
C19 C18 H18 119.4
C10 C15 H15 117.4
C16 C15 C10 125.27(17)
C16 C15 H15 117.4
C23 C24 H24 115.9
C23 C24 C25 128.17(18)
C25 C24 H24 115.9
C20 C21 H21 119.4
C22 C21 C20 121.16(16)
C22 C21 H21 119.4
C17 C16 H16 115.3
C15 C16 C17 129.47(17)
C15 C16 H16 115.3
C2 C3 C4 120.35(19)
C2 C3 H3 119.8
C4 C3 H3 119.8
C17 C22 H22 118.9
C21 C22 C17 122.11(17)
C21 C22 H22 118.9
C30 C31 H31 119.2
C32 C31 C30 121.51(19)
C32 C31 H31 119.2
C34 C29 C30 119.4(2)
C28 C29 C30 119.39(18)
C28 C29 C34 121.20(19)
C30 C25 C24 120.96(17)
C26 C25 C30 118.28(17)
C26 C25 C24 120.75(17)
C9 C11 H11 119.2
C12 C11 C9 121.6(2)
C12 C11 H11 119.2
C8 C14 H14 119.6
C13 C14 C8 120.8(2)
C13 C14 H14 119.6
C25 C26 H26 119.0
C25 C26 C27 122.07(19)
C27 C26 H26 119.0
C26 C27 H27 120.0
C28 C27 C26 120.1(2)
C28 C27 H27 120.0
C29 C34 H34 119.2
C33 C34 C29 121.6(2)
C33 C34 H34 119.2
C29 C28 H28 119.5
C27 C28 C29 121.03(19)
C27 C28 H28 119.5
C11 C12 H12 119.5
C11 C12 C13 121.0(2)
C13 C12 H12 119.5
C14 C13 C12 120.3(2)
C14 C13 H13 119.9
C12 C13 H13 119.9
C31 C32 H32 119.8
C31 C32 C33 120.4(2)
C33 C32 H32 119.8
C34 C33 C32 119.9(2)
C34 C33 H33 120.1
C32 C33 H33 120.1

loop_
_geom_bond_atom_site_label_1
_geom_bond_atom_site_label_2
_geom_bond_distance
C1 C6 1.433(2)
C1 C10 1.410(2)
C1 C2 1.424(2)
C9 C10 1.405(2)
C9 C8 1.436(2)
C9 C11 1.425(3)
C6 C7 1.389(2)
C6 C5 1.424(2)
C10 C15 1.486(2)
C8 C7 1.387(2)
C8 C14 1.430(2)
C7 H7 0.9300
C20 C23 1.465(2)
C20 C19 1.391(2)
C20 C21 1.390(2)
C17 C18 1.385(2)
C17 C16 1.464(2)
C17 C22 1.390(2)
C5 H5 0.9300
C5 C4 1.352(2)
C23 H23 0.9300
C23 C24 1.318(2)
C2 H2 0.9300
C2 C3 1.353(2)
C30 C31 1.411(3)
C30 C29 1.422(2)
C30 C25 1.435(2)
C4 H4 0.9300
C4 C3 1.410(3)
C19 H19 0.9300
C19 C18 1.377(2)
C18 H18 0.9300
C15 H15 0.9300
C15 C16 1.292(2)
C24 H24 0.9300
C24 C25 1.466(2)
C21 H21 0.9300
C21 C22 1.371(2)
C16 H16 0.9300
C3 H3 0.9300
C22 H22 0.9300
C31 H31 0.9300
C31 C32 1.367(3)
C29 C34 1.410(3)
C29 C28 1.406(3)
C25 C26 1.377(3)
C11 H11 0.9300
C11 C12 1.352(3)
C14 H14 0.9300
C14 C13 1.358(3)
C26 H26 0.9300
C26 C27 1.403(3)
C27 H27 0.9300
C27 C28 1.352(3)
C34 H34 0.9300
C34 C33 1.340(3)
C28 H28 0.9300
C12 H12 0.9300
C12 C13 1.404(3)
C13 H13 0.9300
C32 H32 0.9300
C32 C33 1.399(3)
C33 H33 0.9300

loop_
_geom_torsion_atom_site_label_1
_geom_torsion_atom_site_label_2
_geom_torsion_atom_site_label_3
_geom_torsion_atom_site_label_4
_geom_torsion
C1 C6 C7 C8 -1.3(2)
C1 C6 C5 C4 0.6(2)
C1 C10 C15 C16 115.5(2)
C1 C2 C3 C4 1.3(3)
C9 C10 C15 C16 -62.5(2)
C9 C8 C7 C6 1.6(2)
C9 C8 C14 C13 -1.4(3)
C9 C11 C12 C13 -0.6(3)
C6 C1 C10 C9 3.8(2)
C6 C1 C10 C15 -174.22(13)
C6 C1 C2 C3 -0.8(2)
C6 C5 C4 C3 -0.1(3)
C10 C1 C6 C7 -1.4(2)
C10 C1 C6 C5 178.32(14)
C10 C1 C2 C3 -179.26(16)
C10 C9 C8 C7 0.9(2)
C10 C9 C8 C14 180.00(15)
C10 C9 C11 C12 -178.98(17)
C10 C15 C16 C17 -177.55(17)
C8 C9 C10 C1 -3.5(2)
C8 C9 C10 C15 174.39(14)
C8 C9 C11 C12 -0.9(3)
C8 C14 C13 C12 -0.1(3)
C7 C6 C5 C4 -179.68(16)
C7 C8 C14 C13 177.71(17)
C20 C23 C24 C25 178.55(17)
C20 C19 C18 C17 0.2(3)
C20 C21 C22 C17 -1.1(3)
C5 C6 C7 C8 179.01(15)
C5 C4 C3 C2 -0.9(3)
C23 C20 C19 C18 176.95(18)
C23 C20 C21 C22 -176.52(17)
C23 C24 C25 C30 -178.84(18)
C23 C24 C25 C26 0.4(3)
C2 C1 C6 C7 -179.87(15)
C2 C1 C6 C5 -0.2(2)
C2 C1 C10 C9 -177.81(15)
C2 C1 C10 C15 4.2(2)
C30 C31 C32 C33 -0.8(3)
C30 C29 C34 C33 0.0(3)
C30 C29 C28 C27 1.6(3)
C30 C25 C26 C27 1.2(3)
C19 C20 C23 C24 -166.27(19)
C19 C20 C21 C22 1.8(3)
C18 C17 C16 C15 -7.9(3)
C18 C17 C22 C21 -0.2(3)
C24 C25 C26 C27 -178.16(18)
C21 C20 C23 C24 12.0(3)
C21 C20 C19 C18 -1.4(3)
C16 C17 C18 C19 -178.49(17)
C16 C17 C22 C21 178.94(17)
C22 C17 C18 C19 0.6(3)
C22 C17 C16 C15 173.07(19)
C31 C30 C29 C34 -1.5(3)
C31 C30 C29 C28 -179.31(18)
C31 C30 C25 C24 -2.8(3)
C31 C30 C25 C26 177.86(19)
C31 C32 C33 C34 -0.8(4)
C29 C30 C31 C32 1.9(3)
C29 C30 C25 C24 178.86(16)
C29 C30 C25 C26 -0.4(2)
C29 C34 C33 C32 1.2(4)
C25 C30 C31 C32 -176.44(18)
C25 C30 C29 C34 176.93(17)
C25 C30 C29 C28 -0.9(3)
C25 C26 C27 C28 -0.5(3)
C11 C9 C10 C1 174.53(16)
C11 C9 C10 C15 -7.6(2)
C11 C9 C8 C7 -177.27(15)
C11 C9 C8 C14 1.8(2)
C11 C12 C13 C14 1.1(3)
C14 C8 C7 C6 -177.54(15)
C26 C27 C28 C29 -0.9(3)
C34 C29 C28 C27 -176.17(19)
C28 C29 C34 C33 177.8(2)
